data_4311187
loop_
_publ_author_name
'Wei Liu'
'Minghui Ge'
'Xinxin Yang'
'Haohong Chen'
'Manrong Li'
'Jingtai Zhao'

_publ_section_title
;
 Hydrothermal Synthesis and Characterization of Two Organically Templated
 Cadmium Borophosphates with Novel Structures
;
_journal_name_full 'Inorganic Chemistry'
_journal_page_first 3910
_journal_page_last 3914
_journal_paper_doi 10.1021/ic0498034
_journal_volume 43
_journal_year 2004
_chemical_formula_moiety 'B2 Cd O13 P3, C2 H10 N2'
_chemical_formula_sum 'C2 H10 B2 Cd N2 O13 P3'
_chemical_formula_weight 497.05
_chemical_name_systematic
; 
 ? 
;
_space_group_IT_number 61
_symmetry_cell_setting orthorhombic
_symmetry_space_group_name_Hall '-P 2ac 2ab'
_symmetry_space_group_name_H-M 'P b c a'
_atom_sites_solution_hydrogens geom
_atom_sites_solution_primary direct
_atom_sites_solution_secondary difmap
_audit_creation_method SHELXL-97
_cell_angle_alpha 90.00
_cell_angle_beta 90.00
_cell_angle_gamma 90.00
_cell_formula_units_Z 8
_cell_length_a 9.286(3)
_cell_length_b 12.459(3)
_cell_length_c 21.626(6)
_cell_measurement_temperature 293(2)
_cell_measurement_theta_max 27.04
_cell_measurement_theta_min 2.89
_cell_volume 2502.0(12)
_computing_structure_refinement 'SHELXL-97 (Sheldrick, 1997)'
_computing_structure_solution 'SHELXS-97 (Sheldrick, 1990)'
_diffrn_ambient_temperature 293(2)
_diffrn_measured_fraction_theta_full 1.000
_diffrn_measured_fraction_theta_max 1.000
_diffrn_measurement_device_type CCD
_diffrn_measurement_method '\w scan'
_diffrn_radiation_monochromator graphite
_diffrn_radiation_source 'fine-focus sealed tube'
_diffrn_radiation_type MoK\a
_diffrn_radiation_wavelength 0.71073
_diffrn_reflns_av_R_equivalents 0.0407
_diffrn_reflns_av_sigmaI/netI 0.0299
_diffrn_reflns_limit_h_max 11
_diffrn_reflns_limit_h_min -11
_diffrn_reflns_limit_k_max 15
_diffrn_reflns_limit_k_min -15
_diffrn_reflns_limit_l_max 13
_diffrn_reflns_limit_l_min -27
_diffrn_reflns_number 11555
_diffrn_reflns_theta_full 27.13
_diffrn_reflns_theta_max 27.13
_diffrn_reflns_theta_min 1.88
_exptl_absorpt_coefficient_mu 2.211
_exptl_absorpt_correction_T_max 0.7327
_exptl_absorpt_correction_T_min 0.4717
_exptl_absorpt_correction_type multi-scan
_exptl_crystal_colour colorless
_exptl_crystal_density_diffrn 2.639
_exptl_crystal_density_method 'not measured'
_exptl_crystal_description rod
_exptl_crystal_F_000 1944
_exptl_crystal_size_max 0.40
_exptl_crystal_size_mid 0.15
_exptl_crystal_size_min 0.15
_refine_diff_density_max 0.813
_refine_diff_density_min -0.613
_refine_diff_density_rms 0.118
_refine_ls_extinction_method none
_refine_ls_goodness_of_fit_ref 1.096
_refine_ls_hydrogen_treatment mixed
_refine_ls_matrix_type full
_refine_ls_number_parameters 210
_refine_ls_number_reflns 2751
_refine_ls_number_restraints 0
_refine_ls_restrained_S_all 1.096
_refine_ls_R_factor_all 0.0378
_refine_ls_R_factor_gt 0.0290
_refine_ls_shift/su_max 0.001
_refine_ls_shift/su_mean 0.000
_refine_ls_structure_factor_coef Fsqd
_refine_ls_weighting_details 'calc w=1/[\s^2^(Fo^2^)+(0.0408P)^2^+0.8499P] where P=(Fo^2^+2Fc^2^)/3'
_refine_ls_weighting_scheme calc
_refine_ls_wR_factor_gt 0.0720
_refine_ls_wR_factor_ref 0.0745
_reflns_number_gt 2349
_reflns_number_total 2751
_reflns_threshold_expression >2sigma(I)
_cod_data_source_file ic0498034si20040216_033138_2.cif
_cod_data_source_block (C2H10N2)[CdB2P3O12(OH)]
_cod_original_cell_volume 2502.1(12)
_cod_database_code 4311187

loop_
_symmetry_equiv_pos_as_xyz
'x, y, z'
'-x+1/2, -y, z+1/2'
'-x, y+1/2, -z+1/2'
'x+1/2, -y+1/2, -z'
'-x, -y, -z'
'x-1/2, y, -z-1/2'
'x, -y-1/2, z-1/2'
'-x-1/2, y-1/2, z'

loop_
_atom_site_label
_atom_site_type_symbol
_atom_site_fract_x
_atom_site_fract_y
_atom_site_fract_z
_atom_site_U_iso_or_equiv
_atom_site_adp_type
_atom_site_occupancy
_atom_site_symmetry_multiplicity
_atom_site_calc_flag
_atom_site_refinement_flags
_atom_site_disorder_assembly
_atom_site_disorder_group
Cd1 Cd 0.65867(3) 0.680575(18) 0.904190(11) 0.01180(9) Uani 1 1 d . . .
P1 P 0.59918(9) 0.66429(6) 0.74900(4) 0.00977(18) Uani 1 1 d . . .
P2 P 0.97213(10) 0.71906(7) 0.97533(4) 0.01225(19) Uani 1 1 d . . .
P3 P 0.78388(9) 0.92375(6) 0.86312(4) 0.01016(18) Uani 1 1 d . . .
B1 B 0.9544(4) 0.7498(3) 0.84749(17) 0.0109(7) Uani 1 1 d . . .
B2 B 0.6441(4) 1.0815(3) 0.79505(18) 0.0100(7) Uani 1 1 d . . .
O1 O 1.0038(3) 0.77121(18) 0.91106(10) 0.0137(5) Uani 1 1 d . . .
O2 O 0.6896(3) 0.8613(2) 0.90720(11) 0.0177(5) Uani 1 1 d . . .
O3 O 0.8289(3) 0.6640(2) 0.97796(12) 0.0192(6) Uani 1 1 d . . .
O4 O 0.6877(3) 0.97411(19) 0.81187(11) 0.0164(5) Uani 1 1 d . . .
O5 O 0.5854(2) 0.73975(18) 0.69233(11) 0.0135(5) Uani 1 1 d . . .
O6 O 0.4893(3) 0.69142(18) 0.97729(11) 0.0169(5) Uani 1 1 d . . .
O7 O 0.5608(3) 0.71852(19) 0.80842(11) 0.0159(5) Uani 1 1 d . . .
O8 O 0.6233(3) 0.50560(19) 0.89516(12) 0.0178(5) Uani 1 1 d . . .
O9 O 0.4976(2) 0.56704(16) 0.73625(10) 0.0108(5) Uani 1 1 d . . .
O10 O 0.7544(2) 0.62239(18) 0.74595(10) 0.0132(5) Uani 1 1 d . . .
O11 O 0.8779(3) 0.84451(18) 0.82407(11) 0.0133(5) Uani 1 1 d . . .
O12 O 0.8674(2) 0.65418(18) 0.84529(11) 0.0111(5) Uani 1 1 d . . .
O13 O 1.0957(3) 0.6340(2) 0.98311(12) 0.0219(6) Uani 1 1 d . . .
N1 N 0.3558(3) 0.8802(2) 0.81041(14) 0.0190(7) Uani 1 1 d . . .
H1A H 0.2749 0.8638 0.7905 0.029 Uiso 1 1 calc R . .
H1B H 0.4185 0.8266 0.8064 0.029 Uiso 1 1 calc R . .
H1C H 0.3932 0.9398 0.7945 0.029 Uiso 1 1 calc R . .
N2 N 0.1644(3) 0.9885(3) 0.94982(14) 0.0211(7) Uani 1 1 d . . .
H2A H 0.0912 0.9425 0.9514 0.032 Uiso 1 1 calc R . .
H2B H 0.1336 1.0537 0.9602 0.032 Uiso 1 1 calc R . .
H2C H 0.2328 0.9678 0.9761 0.032 Uiso 1 1 calc R . .
C1 C 0.3239(4) 0.8973(3) 0.87671(18) 0.0239(9) Uani 1 1 d . . .
H1D H 0.4131 0.9103 0.8988 0.029 Uiso 1 1 calc R . .
H1E H 0.2804 0.8329 0.8937 0.029 Uiso 1 1 calc R . .
C2 C 0.2235(4) 0.9910(3) 0.88620(17) 0.0217(8) Uani 1 1 d . . .
H2D H 0.2753 1.0577 0.8797 0.026 Uiso 1 1 calc R . .
H2E H 0.1454 0.9875 0.8565 0.026 Uiso 1 1 calc R . .

loop_
_atom_site_aniso_label
_atom_site_aniso_U_11
_atom_site_aniso_U_22
_atom_site_aniso_U_33
_atom_site_aniso_U_23
_atom_site_aniso_U_13
_atom_site_aniso_U_12
Cd1 0.01369(14) 0.01180(14) 0.00992(14) -0.00098(9) 0.00159(10) -0.00026(9)
P1 0.0091(4) 0.0108(4) 0.0094(4) -0.0006(3) -0.0016(3) 0.0009(3)
P2 0.0147(4) 0.0139(4) 0.0082(4) -0.0009(3) -0.0025(3) 0.0003(3)
P3 0.0117(4) 0.0087(4) 0.0101(4) 0.0002(3) 0.0000(3) 0.0016(3)
B1 0.0128(18) 0.0116(17) 0.0084(18) -0.0028(14) 0.0008(14) 0.0003(14)
B2 0.0090(17) 0.0089(17) 0.0120(18) 0.0007(14) -0.0002(14) -0.0015(13)
O1 0.0181(13) 0.0164(12) 0.0067(12) -0.0011(9) -0.0013(9) -0.0049(10)
O2 0.0249(14) 0.0145(13) 0.0137(13) 0.0006(10) 0.0071(10) -0.0028(10)
O3 0.0206(14) 0.0245(14) 0.0125(13) 0.0031(10) -0.0016(10) -0.0071(10)
O4 0.0206(13) 0.0103(12) 0.0183(13) -0.0008(10) -0.0076(10) 0.0016(10)
O5 0.0128(12) 0.0133(12) 0.0143(12) 0.0043(9) -0.0045(10) -0.0015(9)
O6 0.0196(13) 0.0194(13) 0.0116(12) -0.0066(10) 0.0044(10) -0.0055(10)
O7 0.0178(13) 0.0193(12) 0.0105(12) -0.0040(10) -0.0004(10) 0.0045(10)
O8 0.0175(13) 0.0123(12) 0.0236(15) -0.0017(10) 0.0053(10) 0.0003(10)
O9 0.0094(11) 0.0111(11) 0.0118(11) -0.0005(9) -0.0019(9) 0.0007(9)
O10 0.0107(11) 0.0199(12) 0.0090(11) -0.0006(10) -0.0009(9) 0.0043(9)
O11 0.0182(13) 0.0125(12) 0.0092(12) 0.0011(9) 0.0019(10) 0.0047(9)
O12 0.0111(12) 0.0137(11) 0.0085(11) -0.0011(9) 0.0010(9) -0.0024(9)
O13 0.0270(15) 0.0201(13) 0.0186(14) -0.0064(11) -0.0068(11) 0.0115(12)
N1 0.0238(17) 0.0161(15) 0.0172(16) -0.0016(13) 0.0013(12) 0.0020(13)
N2 0.0187(16) 0.0229(17) 0.0217(17) -0.0015(13) 0.0012(13) 0.0003(13)
C1 0.024(2) 0.031(2) 0.0159(19) 0.0027(16) 0.0012(15) 0.0052(16)
C2 0.024(2) 0.024(2) 0.0172(19) 0.0011(16) 0.0004(16) 0.0037(16)

loop_
_atom_type_symbol
_atom_type_description
_atom_type_scat_dispersion_real
_atom_type_scat_dispersion_imag
_atom_type_scat_source
C C 0.0033 0.0016 'International Tables Vol C Tables 4.2.6.8 and 6.1.1.4'
H H 0.0000 0.0000 'International Tables Vol C Tables 4.2.6.8 and 6.1.1.4'
B B 0.0013 0.0007 'International Tables Vol C Tables 4.2.6.8 and 6.1.1.4'
N N 0.0061 0.0033 'International Tables Vol C Tables 4.2.6.8 and 6.1.1.4'
O O 0.0106 0.0060 'International Tables Vol C Tables 4.2.6.8 and 6.1.1.4'
P P 0.1023 0.0942 'International Tables Vol C Tables 4.2.6.8 and 6.1.1.4'
Cd Cd -0.8075 1.2024 'International Tables Vol C Tables 4.2.6.8 and 6.1.1.4'

loop_
_geom_angle_atom_site_label_1
_geom_angle_atom_site_label_2
_geom_angle_atom_site_label_3
_geom_angle
_geom_angle_site_symmetry_1
_geom_angle_site_symmetry_3
_geom_angle_publ_flag
O8 Cd1 O6 91.00(9) . . ?
O8 Cd1 O3 94.38(9) . . ?
O6 Cd1 O3 89.91(10) . . ?
O8 Cd1 O2 176.34(9) . . ?
O6 Cd1 O2 90.50(8) . . ?
O3 Cd1 O2 88.96(9) . . ?
O8 Cd1 O7 93.67(9) . . ?
O6 Cd1 O7 110.18(9) . . ?
O3 Cd1 O7 158.20(9) . . ?
O2 Cd1 O7 82.68(9) . . ?
O8 Cd1 O12 86.37(8) . . ?
O6 Cd1 O12 167.36(9) . . ?
O3 Cd1 O12 77.99(9) . . ?
O2 Cd1 O12 92.88(8) . . ?
O7 Cd1 O12 82.35(9) . . ?
O7 P1 O10 114.50(14) . . ?
O7 P1 O5 112.70(14) . . ?
O10 P1 O5 104.47(13) . . ?
O7 P1 O9 111.03(14) . . ?
O10 P1 O9 107.21(13) . . ?
O5 P1 O9 106.35(13) . . ?
O3 P2 O6 113.75(15) . 4_567 ?
O3 P2 O1 113.05(14) . . ?
O6 P2 O1 105.92(14) 4_567 . ?
O3 P2 O13 109.62(15) . . ?
O6 P2 O13 110.22(14) 4_567 . ?
O1 P2 O13 103.79(14) . . ?
O8 P3 O2 113.02(15) 8_765 . ?
O8 P3 O4 112.56(14) 8_765 . ?
O2 P3 O4 108.96(15) . . ?
O8 P3 O11 110.89(15) 8_765 . ?
O2 P3 O11 109.80(14) . . ?
O4 P3 O11 100.95(13) . . ?
O12 B1 O11 112.4(3) . . ?
O12 B1 O1 110.8(3) . . ?
O11 B1 O1 109.1(3) . . ?
O12 B1 O5 111.6(3) . 6_657 ?
O11 B1 O5 105.2(3) . 6_657 ?
O1 B1 O5 107.4(3) . 6_657 ?
O12 B2 O4 114.8(3) 8_765 . ?
O12 B2 O9 111.0(3) 8_765 3_656 ?
O4 B2 O9 104.5(3) . 3_656 ?
O12 B2 O10 111.8(3) 8_765 8_765 ?
O4 B2 O10 108.3(3) . 8_765 ?
O9 B2 O10 105.8(3) 3_656 8_765 ?
B1 O1 P2 134.1(2) . . ?
P3 O2 Cd1 124.49(14) . . ?
P2 O3 Cd1 123.62(14) . . ?
B2 O4 P3 135.6(2) . . ?
B1 O5 P1 125.0(2) 6_557 . ?
P2 O6 Cd1 126.45(14) 4_467 . ?
P1 O7 Cd1 125.75(14) . . ?
P3 O8 Cd1 128.55(14) 8_755 . ?
B2 O9 P1 121.3(2) 3_646 . ?
B2 O10 P1 132.2(2) 8_755 . ?
B1 O11 P3 126.2(2) . . ?
B2 O12 B1 126.6(3) 8_755 . ?
B2 O12 Cd1 116.35(19) 8_755 . ?
B1 O12 Cd1 109.27(19) . . ?
C1 N1 H1A 109.5 . . ?
C1 N1 H1B 109.5 . . ?
H1A N1 H1B 109.5 . . ?
C1 N1 H1C 109.5 . . ?
H1A N1 H1C 109.5 . . ?
H1B N1 H1C 109.5 . . ?
C2 N2 H2A 109.5 . . ?
C2 N2 H2B 109.5 . . ?
H2A N2 H2B 109.5 . . ?
C2 N2 H2C 109.5 . . ?
H2A N2 H2C 109.5 . . ?
H2B N2 H2C 109.5 . . ?
N1 C1 C2 111.5(3) . . ?
N1 C1 H1D 109.3 . . ?
C2 C1 H1D 109.3 . . ?
N1 C1 H1E 109.3 . . ?
C2 C1 H1E 109.3 . . ?
H1D C1 H1E 108.0 . . ?
N2 C2 C1 109.8(3) . . ?
N2 C2 H2D 109.7 . . ?
C1 C2 H2D 109.7 . . ?
N2 C2 H2E 109.7 . . ?
C1 C2 H2E 109.7 . . ?
H2D C2 H2E 108.2 . . ?

loop_
_geom_bond_atom_site_label_1
_geom_bond_atom_site_label_2
_geom_bond_distance
_geom_bond_site_symmetry_2
_geom_bond_publ_flag
Cd1 O8 2.213(2) . ?
Cd1 O6 2.234(2) . ?
Cd1 O3 2.255(3) . ?
Cd1 O2 2.271(3) . ?
Cd1 O7 2.311(2) . ?
Cd1 O12 2.343(2) . ?
P1 O7 1.495(2) . ?
P1 O10 1.534(2) . ?
P1 O5 1.550(2) . ?
P1 O9 1.560(2) . ?
P2 O3 1.498(3) . ?
P2 O6 1.523(2) 4_567 ?
P2 O1 1.562(2) . ?
P2 O13 1.571(3) . ?
P3 O8 1.505(3) 8_765 ?
P3 O2 1.510(3) . ?
P3 O4 1.555(2) . ?
P3 O11 1.565(2) . ?
B1 O12 1.440(4) . ?
B1 O11 1.468(4) . ?
B1 O1 1.473(4) . ?
B1 O5 1.495(4) 6_657 ?
B2 O12 1.418(4) 8_765 ?
B2 O4 1.445(4) . ?
B2 O9 1.491(4) 3_656 ?
B2 O10 1.509(4) 8_765 ?
O5 B1 1.495(4) 6_557 ?
O6 P2 1.523(2) 4_467 ?
O8 P3 1.505(3) 8_755 ?
O9 B2 1.491(4) 3_646 ?
O10 B2 1.509(4) 8_755 ?
O12 B2 1.418(4) 8_755 ?
N1 C1 1.480(5) . ?
N1 H1A 0.8900 . ?
N1 H1B 0.8900 . ?
N1 H1C 0.8900 . ?
N2 C2 1.482(5) . ?
N2 H2A 0.8900 . ?
N2 H2B 0.8900 . ?
N2 H2C 0.8900 . ?
C1 C2 1.508(5) . ?
C1 H1D 0.9700 . ?
C1 H1E 0.9700 . ?
C2 H2D 0.9700 . ?
C2 H2E 0.9700 . ?
